data_7709325
loop_
_publ_author_name
'Greenacre, Victoria K.'
'Hector, Andrew L.'
'Huang, Ruomeng'
'Levason, William'
'Sethi, Vikesh'
'Reid, Gillian'

_publ_section_title
;
 Tungsten(vi) selenide tetrachloride, WSeCl4 -- synthesis, properties,
 coordination complexes and application of [WSeCl4(SenBu2)] for CVD growth
 of WSe2 thin films
;
_journal_name_full 'Dalton Transactions'
_journal_paper_doi 10.1039/D1DT03980F
_journal_year 2022
_chemical_formula_moiety 'C3 H7 Cl4 N O Se W, C6 H6'
_chemical_formula_sum 'C9 H13 Cl4 N O Se W'
_chemical_formula_weight 555.81
_chemical_properties_physical Air-sensitive,Moisture-sensitive,Oxygen-sensitive
_space_group_crystal_system monoclinic
_space_group_IT_number 15
_space_group_name_Hall '-C 2yc'
_space_group_name_H-M_alt 'C 1 2/c 1'
_atom_sites_solution_hydrogens geom
_atom_sites_solution_primary dual
_audit_creation_date 2021-04-22
_audit_creation_method
;
Olex2 1.3
(compiled 2020.11.12 svn.r5f609507 for OlexSys, GUI svn.r6226)
;
_audit_update_record
;
2021-11-15 deposited with the CCDC.	2022-01-07 downloaded from the CCDC.
;
_cell_angle_alpha 90
_cell_angle_beta 104.559(6)
_cell_angle_gamma 90
_cell_formula_units_Z 8
_cell_length_a 18.8765(10)
_cell_length_b 7.3681(3)
_cell_length_c 22.8710(13)
_cell_measurement_reflns_used 6342
_cell_measurement_temperature 100(2)
_cell_measurement_theta_max 31.8960
_cell_measurement_theta_min 1.8560
_cell_volume 3078.8(3)
_computing_cell_refinement 'CrysAlisPro 1.171.41.93a (Rigaku OD, 2020)'
_computing_data_collection 'CrysAlisPro 1.171.41.93a (Rigaku OD, 2020)'
_computing_data_reduction 'CrysAlisPro 1.171.41.93a (Rigaku OD, 2020)'
_computing_molecular_graphics 'Olex2 1.3 (Dolomanov et al., 2009)'
_computing_publication_material 'Olex2 1.3 (Dolomanov et al., 2009)'
_computing_structure_refinement 'SHELXL 2018/3 (Sheldrick, 2015)'
_computing_structure_solution 'SHELXT 2018/2 (Sheldrick, 2018)'
_diffrn_ambient_temperature 100(2)
_diffrn_detector 'hybrid pixel detector'
_diffrn_detector_area_resol_mean 10
_diffrn_detector_dtime 0.000
_diffrn_detector_type 'Rigaku, HyPix 6000'
_diffrn_measured_fraction_theta_full 0.9988
_diffrn_measured_fraction_theta_max 0.9988
_diffrn_measurement_details
;
List of Runs (angles in degrees, time in seconds):

  # Type    Start    End  Width  t~exp~   \w     \q     \k     \f   Frames
#--------------------------------------------------------------------------
  1  \w    -54.00  72.00   0.50    3.50    --  -16.90  60.00 -60.00  252
  2  \w    -54.00  72.00   0.50    3.50    --  -16.90  60.00   0.00  252
  3  \w    -54.00  72.00   0.50    3.50    --  -16.90  60.00 -90.00  252
  4  \w    -54.00  72.00   0.50    3.50    --  -16.90  60.00  60.00  252
  5  \w    -60.00  -4.00   0.50    3.50    --  -16.90 -38.00 150.00  112
;
_diffrn_measurement_device 'four-circle diffractometer'
_diffrn_measurement_device_details 'Rigaku, AFC12 \k goniometer'
_diffrn_measurement_device_type
'Rigaku FRE+ equipped with VHF Varimax confocal mirrors and an AFC12 goniometer and HyPix 6000 detector'
_diffrn_measurement_method 'profile data from \w-scans'
_diffrn_measurement_specimen_support 'MiTeGen MicroLoop'
_diffrn_orient_matrix_type 'CrysAlisPro convention (1999,Acta A55,543-557)'
_diffrn_orient_matrix_UB_11 -0.0328513000
_diffrn_orient_matrix_UB_12 0.0510031000
_diffrn_orient_matrix_UB_13 -0.0090210000
_diffrn_orient_matrix_UB_21 -0.0200836000
_diffrn_orient_matrix_UB_22 -0.0813131000
_diffrn_orient_matrix_UB_23 -0.0082465000
_diffrn_orient_matrix_UB_31 -0.0050413000
_diffrn_orient_matrix_UB_32 -0.0075916000
_diffrn_orient_matrix_UB_33 0.0296043000
_diffrn_radiation_collimation 0.2
_diffrn_radiation_monochromator 'Confocal mirrors, VHF Varimax'
_diffrn_radiation_probe x-ray
_diffrn_radiation_type 'Mo K\a'
_diffrn_radiation_wavelength 0.71075
_diffrn_radiation_xray_symbol K-L~3~
_diffrn_reflns_av_R_equivalents 0.0745
_diffrn_reflns_av_unetI/netI 0.0556
_diffrn_reflns_Laue_measured_fraction_full 1.000
_diffrn_reflns_Laue_measured_fraction_max 0.999
_diffrn_reflns_limit_h_max 21
_diffrn_reflns_limit_h_min -25
_diffrn_reflns_limit_k_max 9
_diffrn_reflns_limit_k_min -9
_diffrn_reflns_limit_l_max 30
_diffrn_reflns_limit_l_min -29
_diffrn_reflns_number 20205
_diffrn_reflns_point_group_measured_fraction_full 1.000
_diffrn_reflns_point_group_measured_fraction_max 0.999
_diffrn_reflns_theta_full 25.242
_diffrn_reflns_theta_max 28.692
_diffrn_reflns_theta_min 2.229
_diffrn_source 'Rotating-anode X-ray tube'
_diffrn_source_current 55.0
_diffrn_source_power 2.475
_diffrn_source_target Mo
_diffrn_source_type 'Rigaku FRE+'
_diffrn_source_voltage 45.0
_exptl_absorpt_coefficient_mu 10.546
_exptl_absorpt_correction_T_max 0.71760
_exptl_absorpt_correction_T_min 0.70917
_exptl_absorpt_correction_type sphere
_exptl_absorpt_process_details
;
CrysAlisPro 1.171.41.93a (Rigaku Oxford Diffraction, 2020)
Spherical absorption correction
using equivalent radius and absorption coefficient.
Empirical absorption correction using spherical harmonics,
implemented in SCALE3 ABSPACK scaling algorithm.
;
_exptl_crystal_colour green
_exptl_crystal_colour_primary green
_exptl_crystal_density_diffrn 2.398
_exptl_crystal_description block
_exptl_crystal_F_000 2064
_exptl_crystal_recrystallization_method 'Re-crystallisation from solvent: Benzene'
_exptl_crystal_size_max 0.088
_exptl_crystal_size_mid 0.067
_exptl_crystal_size_min 0.066
_exptl_crystal_size_rad 0.043
_refine_diff_density_max 2.890
_refine_diff_density_min -5.022
_refine_diff_density_rms 0.221
_refine_ls_extinction_method none
_refine_ls_goodness_of_fit_ref 1.053
_refine_ls_hydrogen_treatment constr
_refine_ls_matrix_type full
_refine_ls_number_parameters 180
_refine_ls_number_reflns 3969
_refine_ls_number_restraints 55
_refine_ls_restrained_S_all 1.046
_refine_ls_R_factor_all 0.0515
_refine_ls_R_factor_gt 0.0395
_refine_ls_shift/su_max 0.002
_refine_ls_shift/su_mean 0.000
_refine_ls_structure_factor_coef Fsqd
_refine_ls_weighting_details 'w=1/[\s^2^(Fo^2^)+(0.0323P)^2^+34.6107P] where P=(Fo^2^+2Fc^2^)/3'
_refine_ls_weighting_scheme calc
_refine_ls_wR_factor_gt 0.0888
_refine_ls_wR_factor_ref 0.0931
_reflns_Friedel_coverage 0.000
_reflns_number_gt 3300
_reflns_number_total 3969
_reflns_threshold_expression 'I > 2\s(I)'
_cod_data_source_file d1dt03980f3.cif
_cod_data_source_block vg9177-88a4
_cod_database_code 7709325
_shelx_shelxl_version_number 2018/3
_chemical_oxdiff_formula 'W Se Cl4 C9 H13 N O'
_chemical_oxdiff_usercomment 'dusky/dirty purple crystals '
_shelx_space_group_comment
;
The symmetry employed for this shelxl refinement is uniquely defined
by the following loop, which should always be used as a source of
symmetry information in preference to the above space-group names.
They are only intended as comments.
;
_shelx_estimated_absorpt_t_max 0.543
_shelx_estimated_absorpt_t_min 0.457
_reflns_odcompleteness_completeness 99.88
_reflns_odcompleteness_iscentric 1
_reflns_odcompleteness_theta 28.64
_olex2_refinement_description
;
1. Fixed Uiso
 At 1.2 times of:
  All C(H) groups
 At 1.5 times of:
  All C(H,H,H) groups
2. Restrained distances
 O1-C1 \\sim O1A-C1A
 with sigma of 0.02
 N1-C1 \\sim N1-C1A
 with sigma of 0.02
3. Uiso/Uaniso restraints and constraints
Uanis(O1) = Uanis(O1A)
Uanis(C1) = Uanis(C1A)
Uanis(Cl1) = Uanis(Cl1A)
Uanis(Cl4) = Uanis(Cl4A)
Uanis(Cl3) = Uanis(Cl3A)
Uanis(Se1) = Uanis(Se1A)
Uanis(Cl2) = Uanis(Cl2A)
Uanis(W1) = Uanis(W1A)
4. Rigid body (RIGU) restrains
 W1A, Se1A, Cl1A, Cl2A, Cl3A, Cl4A, O1A, C1A
 with sigma for 1-2 distances of 0.004 and sigma for 1-3 distances of 0.004
5. Others
 Fixed Sof: W1(0.95) Se1(0.95) Cl1(0.95) Cl2(0.95) Cl3(0.95) Cl4(0.95)
 O1(0.95) C1(0.95) H1(0.95) W1A(0.05) Se1A(0.05) Cl1A(0.05) Cl2A(0.05)
 Cl3A(0.05) Cl4A(0.05) O1A(0.05) C1A(0.05) H1A(0.05)
6.a Aromatic/amide H refined with riding coordinates:
 C1(H1), C1A(H1A), C4(H4), C5(H5), C6(H6), C7(H7), C8(H8), C9(H9)
6.b Idealised Me refined as rotating group:
 C2(H2A,H2B,H2C), C3(H3A,H3B,H3C)
;
_olex2_diffrn_ambient_temperature_device 'Oxford Cryosystems'
_olex2_submission_special_instructions 'No special instructions were received'
_oxdiff_exptl_absorpt_empirical_details
;
Empirical correction (ABSPACK) includes:
- Absorption correction using spherical harmonics
- Frame scaling
;
_oxdiff_exptl_absorpt_empirical_full_max 2.696
_oxdiff_exptl_absorpt_empirical_full_min 0.264

loop_
_space_group_symop_operation_xyz
'x, y, z'
'-x, y, -z+1/2'
'x+1/2, y+1/2, z'
'-x+1/2, y+1/2, -z+1/2'
'-x, -y, -z'
'x, -y, z-1/2'
'-x+1/2, -y+1/2, -z'
'x+1/2, -y+1/2, z-1/2'

loop_
_atom_site_label
_atom_site_type_symbol
_atom_site_fract_x
_atom_site_fract_y
_atom_site_fract_z
_atom_site_U_iso_or_equiv
_atom_site_adp_type
_atom_site_occupancy
_atom_site_site_symmetry_order
_atom_site_calc_flag
_atom_site_refinement_flags_posn
_atom_site_refinement_flags_adp
_atom_site_refinement_flags_occupancy
_atom_site_disorder_assembly
_atom_site_disorder_group
N1 N 0.4091(3) 0.5029(7) 0.5938(2) 0.0203(11) Uani 1 1 d D . . . .
W1 W 0.64083(2) 0.52907(3) 0.68452(2) 0.01326(8) Uani 0.95 1 d . . P A 1
Se1 Se 0.75184(3) 0.53088(9) 0.74991(3) 0.02004(15) Uani 0.95 1 d . . P A 1
Cl1 Cl 0.66213(8) 0.7439(2) 0.61624(7) 0.0194(3) Uani 0.95 1 d . . P A 1
Cl2 Cl 0.66175(9) 0.2995(2) 0.62114(7) 0.0210(3) Uani 0.95 1 d . . P A 1
Cl3 Cl 0.58948(8) 0.3151(2) 0.73752(7) 0.0191(3) Uani 0.95 1 d . . P A 1
Cl4 Cl 0.59013(8) 0.7598(2) 0.73199(7) 0.0180(3) Uani 0.95 1 d . . P A 1
O1 O 0.5324(2) 0.5207(6) 0.6231(2) 0.0188(9) Uani 0.95 1 d D . P A 1
C1 C 0.4697(4) 0.5388(12) 0.6343(4) 0.0204(14) Uani 0.95 1 d D . P A 1
H1 H 0.467272 0.578658 0.672351 0.025 Uiso 0.95 1 calc R U P A 1
C2 C 0.4080(4) 0.4409(9) 0.5331(3) 0.0251(14) Uani 1 1 d . . . B 1
H2A H 0.376931 0.336247 0.523430 0.038 Uiso 1 1 calc R U . B 1
H2B H 0.456721 0.409636 0.531238 0.038 Uiso 1 1 calc R U . B 1
H2C H 0.389517 0.535957 0.504645 0.038 Uiso 1 1 calc R U . B 1
C3 C 0.3381(3) 0.5327(9) 0.6072(3) 0.0240(13) Uani 1 1 d . . . C 1
H3A H 0.312022 0.626471 0.581423 0.036 Uiso 1 1 calc R U . C 1
H3B H 0.345515 0.568716 0.648673 0.036 Uiso 1 1 calc R U . C 1
H3C H 0.310116 0.422413 0.600375 0.036 Uiso 1 1 calc R U . C 1
W1A W 0.6407(2) 0.4028(7) 0.6847(2) 0.01326(8) Uani 0.05 1 d . . P A 2
Se1A Se 0.7522(6) 0.3995(19) 0.7509(6) 0.02004(15) Uani 0.05 1 d . . P A 2
Cl1A Cl 0.6630(15) 0.619(4) 0.6169(13) 0.0194(3) Uani 0.05 1 d . . P A 2
Cl2A Cl 0.6628(16) 0.179(4) 0.6204(13) 0.0210(3) Uani 0.05 1 d . . P A 2
Cl3A Cl 0.5903(15) 0.182(4) 0.7348(13) 0.0191(3) Uani 0.05 1 d . . P A 2
Cl4A Cl 0.5905(15) 0.617(4) 0.7338(13) 0.0180(3) Uani 0.05 1 d . . P A 2
O1A O 0.533(4) 0.415(13) 0.620(4) 0.0188(9) Uani 0.05 1 d D . P A 2
C1A C 0.477(3) 0.50(3) 0.626(7) 0.0204(14) Uani 0.05 1 d D . P A 2
H1A H 0.486425 0.582961 0.658558 0.025 Uiso 0.05 1 calc R U P A 2
C4 C 0.4646(4) 0.9700(9) 0.5879(3) 0.0287(15) Uani 1 1 d . . . . .
H4 H 0.515129 0.956050 0.596594 0.034 Uiso 1 1 calc R U . . .
C5 C 0.4219(4) 0.9321(9) 0.5307(3) 0.0266(14) Uani 1 1 d . . . . .
H5 H 0.444281 0.892446 0.501079 0.032 Uiso 1 1 calc R U . . .
C6 C 0.3472(4) 0.9517(9) 0.5165(3) 0.0263(14) Uani 1 1 d . . . . .
H6 H 0.319397 0.926407 0.477639 0.032 Uiso 1 1 calc R U . . .
C7 C 0.3135(4) 1.0094(9) 0.5605(3) 0.0265(14) Uani 1 1 d . . . . .
H7 H 0.262949 1.022989 0.551216 0.032 Uiso 1 1 calc R U . . .
C8 C 0.3553(4) 1.0469(8) 0.6185(3) 0.0261(14) Uani 1 1 d . . . . .
H8 H 0.332523 1.083735 0.648141 0.031 Uiso 1 1 calc R U . . .
C9 C 0.4313(4) 1.0293(9) 0.6324(3) 0.0268(14) Uani 1 1 d . . . . .
H9 H 0.459494 1.056894 0.670880 0.032 Uiso 1 1 calc R U . . .

loop_
_atom_site_aniso_label
_atom_site_aniso_U_11
_atom_site_aniso_U_22
_atom_site_aniso_U_33
_atom_site_aniso_U_23
_atom_site_aniso_U_13
_atom_site_aniso_U_12
N1 0.017(2) 0.027(3) 0.016(3) 0.001(2) 0.003(2) 0.0007(19)
W1 0.01409(12) 0.01489(13) 0.01146(13) -0.00055(10) 0.00443(9) 0.00000(9)
Se1 0.0164(3) 0.0234(3) 0.0192(3) -0.0001(3) 0.0024(2) 0.0003(2)
Cl1 0.0230(7) 0.0197(8) 0.0176(7) 0.0032(6) 0.0091(6) 0.0000(5)
Cl2 0.0268(8) 0.0207(8) 0.0170(8) -0.0042(6) 0.0081(6) 0.0025(6)
Cl3 0.0211(7) 0.0197(7) 0.0183(8) 0.0033(6) 0.0080(6) -0.0021(5)
Cl4 0.0192(7) 0.0189(7) 0.0177(7) -0.0030(6) 0.0079(6) 0.0014(5)
O1 0.015(2) 0.029(2) 0.014(2) 0.001(2) 0.0066(17) -0.0010(18)
C1 0.024(3) 0.021(5) 0.016(4) 0.001(3) 0.004(3) 0.000(2)
C2 0.029(3) 0.027(4) 0.017(3) -0.002(3) 0.000(3) -0.006(2)
C3 0.017(3) 0.027(3) 0.028(4) 0.002(3) 0.006(3) 0.001(2)
W1A 0.01409(12) 0.01489(13) 0.01146(13) -0.00055(10) 0.00443(9) 0.00000(9)
Se1A 0.0164(3) 0.0234(3) 0.0192(3) -0.0001(3) 0.0024(2) 0.0003(2)
Cl1A 0.0230(7) 0.0197(8) 0.0176(7) 0.0032(6) 0.0091(6) 0.0000(5)
Cl2A 0.0268(8) 0.0207(8) 0.0170(8) -0.0042(6) 0.0081(6) 0.0025(6)
Cl3A 0.0211(7) 0.0197(7) 0.0183(8) 0.0033(6) 0.0080(6) -0.0021(5)
Cl4A 0.0192(7) 0.0189(7) 0.0177(7) -0.0030(6) 0.0079(6) 0.0014(5)
O1A 0.015(2) 0.029(2) 0.014(2) 0.001(2) 0.0066(17) -0.0010(18)
C1A 0.024(3) 0.021(5) 0.016(4) 0.001(3) 0.004(3) 0.000(2)
C4 0.028(3) 0.020(3) 0.039(4) 0.007(3) 0.010(3) 0.004(3)
C5 0.031(3) 0.025(3) 0.029(4) -0.001(3) 0.017(3) 0.001(3)
C6 0.029(3) 0.027(3) 0.022(3) -0.004(3) 0.004(3) -0.005(3)
C7 0.021(3) 0.032(4) 0.027(4) -0.005(3) 0.007(3) -0.001(2)
C8 0.036(4) 0.023(3) 0.023(3) -0.001(3) 0.014(3) 0.001(3)
C9 0.036(4) 0.022(3) 0.023(3) 0.000(3) 0.008(3) 0.000(3)

loop_
_atom_type_symbol
_atom_type_description
_atom_type_scat_dispersion_real
_atom_type_scat_dispersion_imag
_atom_type_scat_source
C C 0.0033 0.0016 'International Tables Vol C Tables 4.2.6.8 and 6.1.1.4'
H H 0.0000 0.0000 'International Tables Vol C Tables 4.2.6.8 and 6.1.1.4'
Cl Cl 0.1484 0.1585 'International Tables Vol C Tables 4.2.6.8 and 6.1.1.4'
N N 0.0061 0.0033 'International Tables Vol C Tables 4.2.6.8 and 6.1.1.4'
O O 0.0106 0.0060 'International Tables Vol C Tables 4.2.6.8 and 6.1.1.4'
Se Se -0.0929 2.2259 'International Tables Vol C Tables 4.2.6.8 and 6.1.1.4'
W W -0.8490 6.8722 'International Tables Vol C Tables 4.2.6.8 and 6.1.1.4'

loop_
_exptl_crystal_face_index_h
_exptl_crystal_face_index_k
_exptl_crystal_face_index_l
_exptl_crystal_face_perp_dist
-1 0 5 0.0449
1 0 -5 0.0224
-5 -2 0 0.0588
5 2 0 0.0408
1 -5 1 0.0311
-2 5 2 0.0464
1 0 0 0.0113
-1 0 0 0.0544

loop_
_geom_angle_atom_site_label_1
_geom_angle_atom_site_label_2
_geom_angle_atom_site_label_3
_geom_angle
_geom_angle_site_symmetry_1
_geom_angle_site_symmetry_3
_geom_angle_publ_flag
C1 N1 C2 122.7(6) . . ?
C1 N1 C3 120.4(6) . . ?
C2 N1 C3 116.8(5) . . ?
Se1 W1 Cl1 98.79(4) . . ?
Se1 W1 Cl2 98.22(4) . . ?
Se1 W1 Cl3 95.60(4) . . ?
Se1 W1 Cl4 96.22(4) . . ?
Cl1 W1 Cl3 165.57(6) . . ?
Cl1 W1 Cl4 88.69(5) . . ?
Cl2 W1 Cl1 89.50(6) . . ?
Cl2 W1 Cl3 89.44(6) . . ?
Cl2 W1 Cl4 165.56(6) . . ?
Cl3 W1 Cl4 88.75(5) . . ?
O1 W1 Se1 178.14(12) . . ?
O1 W1 Cl1 83.06(12) . . ?
O1 W1 Cl2 81.74(13) . . ?
O1 W1 Cl3 82.55(12) . . ?
O1 W1 Cl4 83.82(13) . . ?
C1 O1 W1 129.5(4) . . ?
N1 C1 H1 119.1 . . ?
O1 C1 N1 121.8(7) . . ?
O1 C1 H1 119.1 . . ?
N1 C2 H2A 109.5 . . ?
N1 C2 H2B 109.5 . . ?
N1 C2 H2C 109.5 . . ?
H2A C2 H2B 109.5 . . ?
H2A C2 H2C 109.5 . . ?
H2B C2 H2C 109.5 . . ?
N1 C3 H3A 109.5 . . ?
N1 C3 H3B 109.5 . . ?
N1 C3 H3C 109.5 . . ?
H3A C3 H3B 109.5 . . ?
H3A C3 H3C 109.5 . . ?
H3B C3 H3C 109.5 . . ?
Se1A W1A Cl1A 99.1(8) . . ?
Se1A W1A Cl2A 97.5(8) . . ?
Se1A W1A Cl3A 95.1(8) . . ?
Se1A W1A Cl4A 96.3(8) . . ?
Cl2A W1A Cl1A 88.4(11) . . ?
Cl2A W1A Cl3A 88.7(11) . . ?
Cl3A W1A Cl1A 165.7(10) . . ?
Cl4A W1A Cl1A 91.3(11) . . ?
Cl4A W1A Cl2A 166.0(10) . . ?
Cl4A W1A Cl3A 88.2(10) . . ?
O1A W1A Se1A 178(3) . . ?
O1A W1A Cl1A 79(3) . . ?
O1A W1A Cl2A 83(2) . . ?
O1A W1A Cl3A 86(3) . . ?
O1A W1A Cl4A 83(2) . . ?
C1A O1A W1A 127(6) . . ?
N1 C1A H1A 114.5 . . ?
O1A C1A N1 131(8) . . ?
O1A C1A H1A 114.5 . . ?
C5 C4 H4 120.3 . . ?
C5 C4 C9 119.5(6) . . ?
C9 C4 H4 120.3 . . ?
C4 C5 H5 119.3 . . ?
C6 C5 C4 121.5(6) . . ?
C6 C5 H5 119.3 . . ?
C5 C6 H6 120.3 . . ?
C5 C6 C7 119.5(6) . . ?
C7 C6 H6 120.3 . . ?
C6 C7 H7 120.0 . . ?
C6 C7 C8 120.0(6) . . ?
C8 C7 H7 120.0 . . ?
C7 C8 H8 119.9 . . ?
C7 C8 C9 120.2(6) . . ?
C9 C8 H8 119.9 . . ?
C4 C9 C8 119.3(7) . . ?
C4 C9 H9 120.3 . . ?
C8 C9 H9 120.3 . . ?

loop_
_geom_bond_atom_site_label_1
_geom_bond_atom_site_label_2
_geom_bond_distance
_geom_bond_site_symmetry_2
_geom_bond_publ_flag
N1 C1 1.306(8) . ?
N1 C2 1.457(8) . ?
N1 C3 1.465(8) . ?
N1 C1A 1.31(2) . ?
W1 Se1 2.2478(7) . ?
W1 Cl1 2.3283(15) . ?
W1 Cl2 2.3252(15) . ?
W1 Cl3 2.3422(14) . ?
W1 Cl4 2.3466(14) . ?
W1 O1 2.173(4) . ?
O1 C1 1.279(9) . ?
C1 H1 0.9300 . ?
C2 H2A 0.9600 . ?
C2 H2B 0.9600 . ?
C2 H2C 0.9600 . ?
C3 H3A 0.9600 . ?
C3 H3B 0.9600 . ?
C3 H3C 0.9600 . ?
W1A Se1A 2.263(12) . ?
W1A Cl1A 2.33(3) . ?
W1A Cl2A 2.31(3) . ?
W1A Cl3A 2.33(3) . ?
W1A Cl4A 2.27(3) . ?
W1A O1A 2.20(8) . ?
O1A C1A 1.28(2) . ?
C1A H1A 0.9300 . ?
C4 H4 0.9300 . ?
C4 C5 1.382(10) . ?
C4 C9 1.394(10) . ?
C5 H5 0.9300 . ?
C5 C6 1.373(9) . ?
C6 H6 0.9300 . ?
C6 C7 1.385(10) . ?
C7 H7 0.9300 . ?
C7 C8 1.390(9) . ?
C8 H8 0.9300 . ?
C8 C9 1.396(10) . ?
C9 H9 0.9300 . ?

loop_
_geom_torsion_atom_site_label_1
_geom_torsion_atom_site_label_2
_geom_torsion_atom_site_label_3
_geom_torsion_atom_site_label_4
_geom_torsion
_geom_torsion_site_symmetry_1
_geom_torsion_site_symmetry_2
_geom_torsion_site_symmetry_3
_geom_torsion_site_symmetry_4
_geom_torsion_publ_flag
W1 O1 C1 N1 -169.4(6) . . . . ?
C2 N1 C1 O1 -0.4(13) . . . . ?
C3 N1 C1 O1 -177.3(7) . . . . ?
W1A O1A C1A N1 -171(16) . . . . ?
C4 C5 C6 C7 -0.5(10) . . . . ?
C5 C4 C9 C8 0.9(10) . . . . ?
C5 C6 C7 C8 0.0(10) . . . . ?
C6 C7 C8 C9 1.0(10) . . . . ?
C7 C8 C9 C4 -1.4(10) . . . . ?
C9 C4 C5 C6 0.1(10) . . . . ?

loop_
_exptl_oxdiff_crystal_face_indexfrac_h
_exptl_oxdiff_crystal_face_indexfrac_k
_exptl_oxdiff_crystal_face_indexfrac_l
_exptl_oxdiff_crystal_face_x
_exptl_oxdiff_crystal_face_y
_exptl_oxdiff_crystal_face_z
-0.9848 0.0030 5.0027 -0.0126 -0.0217 0.1530
0.9848 -0.0030 -5.0027 0.0126 0.0217 -0.1530
-5.0140 -1.9981 0.0261 0.0626 0.2630 0.0412
5.0140 1.9981 -0.0261 -0.0626 -0.2630 -0.0412
0.9678 -5.0030 1.0245 -0.2962 0.3789 0.0634
-1.9587 5.0050 1.9784 0.3018 -0.3840 0.0304
1.0000 -0.0006 -0.0030 -0.0329 -0.0200 -0.0051
-1.0000 0.0006 0.0030 0.0329 0.0200 0.0051
